data_4076179
loop_
_publ_author_name
'Cao, Lidong'
'Shen, Meihua'
'Li, Chaozhong'

_publ_section_title
;
 Indium-Mediated Alkyl Radical Addition to (\h6-Arene)tricarbonylmanganese
 Complexes in Aqueous Media
;
_journal_issue 24
_journal_name_full Organometallics
_journal_page_first 5983
_journal_paper_doi 10.1021/om050721c
_journal_volume 24
_journal_year 2005
_chemical_formula_sum 'C15 H17 Mn O4'
_chemical_formula_weight 316.23
_chemical_name_systematic
; 
 ? 
;
_space_group_IT_number 2
_symmetry_cell_setting triclinic
_symmetry_space_group_name_Hall '-P 1'
_symmetry_space_group_name_H-M 'P -1'
_atom_sites_solution_hydrogens geom
_atom_sites_solution_primary direct
_atom_sites_solution_secondary difmap
_audit_creation_method SHELXL-97
_cell_angle_alpha 76.691(13)
_cell_angle_beta 87.738(11)
_cell_angle_gamma 87.513(13)
_cell_formula_units_Z 4
_cell_length_a 10.010(6)
_cell_length_b 11.712(8)
_cell_length_c 12.614(8)
_cell_measurement_reflns_used 1268
_cell_measurement_temperature 293(2)
_cell_measurement_theta_max 42.072
_cell_measurement_theta_min 5.178
_cell_volume 1437.1(16)
_computing_cell_refinement 'Bruker SMART'
_computing_data_collection 'Bruker SMART'
_computing_data_reduction 'Bruker SHELXTL'
_computing_molecular_graphics 'Bruker SHELXTL'
_computing_publication_material 'Bruker SHELXTL'
_computing_structure_refinement 'SHELXL-97 (Sheldrick, 1997)'
_computing_structure_solution 'SHELXS-97 (Sheldrick, 1990)'
_diffrn_ambient_temperature 293(2)
_diffrn_measured_fraction_theta_full 0.968
_diffrn_measured_fraction_theta_max 0.968
_diffrn_measurement_device_type 'CCD area detector'
_diffrn_measurement_method 'phi and omega scans'
_diffrn_radiation_monochromator graphite
_diffrn_radiation_source 'fine-focus sealed tube'
_diffrn_radiation_type MoK\a
_diffrn_radiation_wavelength 0.71073
_diffrn_reflns_av_R_equivalents 0.0804
_diffrn_reflns_av_sigmaI/netI 0.1467
_diffrn_reflns_limit_h_max 12
_diffrn_reflns_limit_h_min -12
_diffrn_reflns_limit_k_max 14
_diffrn_reflns_limit_k_min -7
_diffrn_reflns_limit_l_max 16
_diffrn_reflns_limit_l_min -16
_diffrn_reflns_number 8466
_diffrn_reflns_theta_full 27.00
_diffrn_reflns_theta_max 27.00
_diffrn_reflns_theta_min 1.66
_exptl_absorpt_coefficient_mu 0.928
_exptl_absorpt_correction_T_max 1.00000
_exptl_absorpt_correction_T_min 0.68680
_exptl_absorpt_correction_type empirical
_exptl_crystal_colour colorless
_exptl_crystal_density_diffrn 1.462
_exptl_crystal_density_method 'not measured'
_exptl_crystal_F_000 656
_exptl_crystal_size_max 0.472
_exptl_crystal_size_mid 0.415
_exptl_crystal_size_min 0.330
_refine_diff_density_max 0.518
_refine_diff_density_min -0.385
_refine_diff_density_rms 0.063
_refine_ls_extinction_method none
_refine_ls_goodness_of_fit_ref 1.032
_refine_ls_hydrogen_treatment mixed
_refine_ls_matrix_type full
_refine_ls_number_parameters 369
_refine_ls_number_reflns 6066
_refine_ls_number_restraints 2
_refine_ls_restrained_S_all 1.032
_refine_ls_R_factor_all 0.1075
_refine_ls_R_factor_gt 0.0523
_refine_ls_shift/su_max 0.020
_refine_ls_shift/su_mean 0.002
_refine_ls_structure_factor_coef Fsqd
_refine_ls_weighting_details 'calc w=1/[\s^2^(Fo^2^)+(0.0130P)^2^+0.0000P] where P=(Fo^2^+2Fc^2^)/3'
_refine_ls_weighting_scheme calc
_refine_ls_wR_factor_gt 0.0926
_refine_ls_wR_factor_ref 0.1134
_reflns_number_gt 3015
_reflns_number_total 6066
_reflns_threshold_expression >2sigma(I)
_cod_data_source_file om050721csi20050923_030204.cif
_cod_data_source_block cd25342
_cod_depositor_comments
;
The following automatic conversions were performed:

'_symmetry_cell_setting' value 'Triclinic' changed to 'triclinic'
according to /home/saulius/struct/CIF-dictionaries/cif_core.dic
dictionary named 'cif_core.dic' version 2.4.1 from 2010-06-29.

Automatic conversion script
Id: cif_fix_values 1715 2011-07-08 13:25:40Z adriana 
;
_cod_original_sg_symbol_H-M P-1
_cod_database_code 4076179

loop_
_symmetry_equiv_pos_as_xyz
'x, y, z'
'-x, -y, -z'

loop_
_atom_site_label
_atom_site_type_symbol
_atom_site_fract_x
_atom_site_fract_y
_atom_site_fract_z
_atom_site_U_iso_or_equiv
_atom_site_adp_type
_atom_site_occupancy
_atom_site_symmetry_multiplicity
_atom_site_calc_flag
_atom_site_refinement_flags
Mn1 Mn 0.38884(6) 0.76657(5) 0.68856(4) 0.03756(18) Uani 1 1 d .
Mn2 Mn 0.88570(6) 0.73294(5) 0.47143(5) 0.04392(19) Uani 1 1 d .
O1 O 0.4646(3) 0.5921(2) 0.5603(2) 0.0671(9) Uani 1 1 d .
O2 O 0.3594(4) 0.9363(3) 0.4779(3) 0.0831(11) Uani 1 1 d .
O3 O 0.1095(3) 0.6967(3) 0.7215(2) 0.0765(10) Uani 1 1 d .
O4 O 0.3609(4) 0.9752(2) 0.9987(2) 0.0540(8) Uani 1 1 d D
O5 O 0.8204(3) 0.5651(3) 0.6771(2) 0.0755(10) Uani 1 1 d .
O6 O 0.9190(4) 0.9077(3) 0.6015(3) 0.1027(13) Uani 1 1 d .
O7 O 1.1678(3) 0.6513(3) 0.4735(3) 0.0819(11) Uani 1 1 d .
O8 O 0.9020(3) 0.9298(2) 0.0623(2) 0.0510(8) Uani 1 1 d D
C1 C 0.4356(4) 0.6591(3) 0.6103(3) 0.0427(10) Uani 1 1 d .
C2 C 0.3704(5) 0.8714(3) 0.5614(4) 0.0531(12) Uani 1 1 d .
C3 C 0.2176(5) 0.7270(4) 0.7064(3) 0.0470(11) Uani 1 1 d .
C4 C 0.3508(4) 0.8667(3) 0.8172(3) 0.0414(10) Uani 1 1 d .
H4 H 0.2759 0.9243 0.8101 0.050 Uiso 1 1 calc R
C5 C 0.4681(5) 0.8967(3) 0.7588(3) 0.0470(11) Uani 1 1 d .
H5 H 0.4771 0.9768 0.7145 0.056 Uiso 1 1 calc R
C6 C 0.5681(4) 0.8103(4) 0.7506(3) 0.0489(11) Uani 1 1 d .
H6 H 0.6482 0.8292 0.7037 0.059 Uiso 1 1 calc R
C7 C 0.5386(4) 0.6935(3) 0.8006(3) 0.0420(10) Uani 1 1 d .
H7 H 0.6001 0.6332 0.7951 0.050 Uiso 1 1 calc R
C8 C 0.4194(4) 0.6676(3) 0.8578(3) 0.0385(10) Uani 1 1 d .
H8 H 0.3834 0.5943 0.8649 0.046 Uiso 1 1 calc R
C9 C 0.3472(4) 0.7583(3) 0.9088(3) 0.0369(9) Uani 1 1 d .
H9 H 0.2537 0.7362 0.9223 0.044 Uiso 1 1 calc R
C10 C 0.4047(4) 0.7650(3) 1.0185(3) 0.0338(9) Uani 1 1 d .
H10 H 0.5000 0.7814 1.0063 0.041 Uiso 1 1 calc R
C11 C 0.3926(4) 0.6455(3) 1.1003(3) 0.0481(11) Uani 1 1 d .
H11A H 0.2995 0.6246 1.1076 0.058 Uiso 1 1 calc R
H11B H 0.4426 0.5861 1.0712 0.058 Uiso 1 1 calc R
C12 C 0.4431(5) 0.6441(3) 1.2119(3) 0.0607(13) Uani 1 1 d .
H12A H 0.5384 0.6575 1.2069 0.073 Uiso 1 1 calc R
H12B H 0.4289 0.5680 1.2603 0.073 Uiso 1 1 calc R
C13 C 0.3688(5) 0.7396(4) 1.2572(3) 0.0662(15) Uani 1 1 d .
H13A H 0.2747 0.7223 1.2677 0.079 Uiso 1 1 calc R
H13B H 0.4038 0.7409 1.3275 0.079 Uiso 1 1 calc R
C14 C 0.3844(4) 0.8573(3) 1.1809(3) 0.0545(12) Uani 1 1 d .
H14A H 0.4779 0.8770 1.1763 0.065 Uiso 1 1 calc R
H14B H 0.3339 0.9160 1.2105 0.065 Uiso 1 1 calc R
C15 C 0.3374(4) 0.8617(3) 1.0673(3) 0.0393(10) Uani 1 1 d .
H15 H 0.2407 0.8503 1.0720 0.047 Uiso 1 1 calc R
C16 C 0.8447(4) 0.6312(4) 0.5962(3) 0.0490(11) Uani 1 1 d .
C17 C 0.9062(5) 0.8400(4) 0.5493(4) 0.0638(14) Uani 1 1 d .
C18 C 1.0586(5) 0.6861(4) 0.4729(3) 0.0549(12) Uani 1 1 d .
C19 C 0.9144(4) 0.8296(3) 0.2982(3) 0.0476(11) Uani 1 1 d .
H19 H 0.9873 0.8845 0.2788 0.057 Uiso 1 1 calc R
C20 C 0.7972(5) 0.8649(4) 0.3460(3) 0.0544(12) Uani 1 1 d .
H20 H 0.7811 0.9435 0.3466 0.065 Uiso 1 1 calc R
C21 C 0.7038(5) 0.7816(4) 0.3932(3) 0.0603(13) Uani 1 1 d .
H21 H 0.6233 0.8037 0.4236 0.072 Uiso 1 1 calc R
C22 C 0.7349(4) 0.6633(4) 0.3934(3) 0.0532(12) Uani 1 1 d .
H22 H 0.6785 0.6016 0.4358 0.064 Uiso 1 1 calc R
C23 C 0.8546(4) 0.6336(3) 0.3479(3) 0.0438(11) Uani 1 1 d .
H23 H 0.8844 0.5509 0.3617 0.053 Uiso 1 1 calc R
C24 C 0.9188(4) 0.7208(3) 0.2534(3) 0.0376(10) Uani 1 1 d .
H24 H 1.0129 0.6959 0.2469 0.045 Uiso 1 1 calc R
C25 C 0.8548(4) 0.7274(3) 0.1429(3) 0.0358(9) Uani 1 1 d .
H25 H 0.7611 0.7540 0.1482 0.043 Uiso 1 1 calc R
C26 C 0.8577(4) 0.6028(3) 0.1216(3) 0.0478(11) Uani 1 1 d .
H26A H 0.9487 0.5706 0.1281 0.057 Uiso 1 1 calc R
H26B H 0.8028 0.5532 0.1772 0.057 Uiso 1 1 calc R
C27 C 0.8082(4) 0.5995(3) 0.0104(3) 0.0524(12) Uani 1 1 d .
H27A H 0.8175 0.5199 0.0003 0.063 Uiso 1 1 calc R
H27B H 0.7140 0.6230 0.0064 0.063 Uiso 1 1 calc R
C28 C 0.8859(4) 0.6803(3) -0.0788(3) 0.0551(12) Uani 1 1 d .
H28A H 0.8511 0.6787 -0.1491 0.066 Uiso 1 1 calc R
H28B H 0.9792 0.6541 -0.0781 0.066 Uiso 1 1 calc R
C29 C 0.8743(4) 0.8048(3) -0.0617(3) 0.0526(12) Uani 1 1 d .
H29A H 0.9264 0.8559 -0.1182 0.063 Uiso 1 1 calc R
H29B H 0.7815 0.8325 -0.0680 0.063 Uiso 1 1 calc R
C30 C 0.9227(4) 0.8114(3) 0.0484(3) 0.0414(10) Uani 1 1 d .
H30 H 1.0190 0.7923 0.0502 0.050 Uiso 1 1 calc R
H4A H 0.289(3) 1.013(4) 0.989(5) 0.13(3) Uiso 1 1 d D
H8A H 0.972(4) 0.965(5) 0.050(5) 0.15(3) Uiso 1 1 d D

loop_
_atom_site_aniso_label
_atom_site_aniso_U_11
_atom_site_aniso_U_22
_atom_site_aniso_U_33
_atom_site_aniso_U_23
_atom_site_aniso_U_13
_atom_site_aniso_U_12
Mn1 0.0475(4) 0.0380(4) 0.0288(3) -0.0116(3) 0.0001(3) 0.0000(3)
Mn2 0.0511(5) 0.0484(4) 0.0318(4) -0.0082(3) -0.0029(3) 0.0004(3)
O1 0.085(3) 0.066(2) 0.061(2) -0.0383(17) 0.0050(18) 0.0069(17)
O2 0.122(3) 0.074(2) 0.044(2) 0.0057(18) -0.005(2) 0.002(2)
O3 0.056(2) 0.119(3) 0.055(2) -0.0172(19) 0.0044(18) -0.017(2)
O4 0.078(3) 0.0313(17) 0.053(2) -0.0114(14) 0.0012(18) 0.0043(16)
O5 0.093(3) 0.085(3) 0.0409(19) -0.0009(18) 0.0114(19) -0.0119(19)
O6 0.148(4) 0.085(3) 0.089(3) -0.046(2) -0.025(3) 0.003(2)
O7 0.055(2) 0.135(3) 0.052(2) -0.017(2) -0.0051(19) 0.011(2)
O8 0.078(2) 0.0332(18) 0.0414(17) -0.0064(13) 0.0027(16) -0.0145(16)
C1 0.048(3) 0.045(3) 0.034(2) -0.004(2) -0.003(2) -0.007(2)
C2 0.077(4) 0.043(3) 0.041(3) -0.016(2) 0.003(2) 0.001(2)
C3 0.050(3) 0.065(3) 0.029(2) -0.016(2) -0.001(2) -0.001(2)
C4 0.062(3) 0.034(2) 0.031(2) -0.0138(18) -0.007(2) 0.006(2)
C5 0.076(4) 0.035(3) 0.033(2) -0.0099(19) -0.007(2) -0.016(2)
C6 0.044(3) 0.067(3) 0.038(2) -0.019(2) 0.006(2) -0.011(2)
C7 0.049(3) 0.045(3) 0.034(2) -0.0146(19) -0.001(2) 0.010(2)
C8 0.053(3) 0.032(2) 0.032(2) -0.0094(18) -0.001(2) -0.0037(19)
C9 0.045(3) 0.033(2) 0.033(2) -0.0082(18) -0.0040(19) 0.0008(18)
C10 0.043(3) 0.027(2) 0.031(2) -0.0060(17) 0.0018(19) -0.0030(17)
C11 0.073(3) 0.033(2) 0.037(2) -0.0019(19) -0.012(2) -0.002(2)
C12 0.089(4) 0.052(3) 0.035(3) 0.006(2) -0.017(3) -0.014(3)
C13 0.076(4) 0.093(4) 0.030(2) -0.010(3) 0.004(2) -0.032(3)
C14 0.065(3) 0.067(3) 0.039(3) -0.026(2) 0.005(2) -0.009(2)
C15 0.038(3) 0.044(3) 0.037(2) -0.012(2) 0.0044(19) -0.0098(19)
C16 0.051(3) 0.059(3) 0.041(3) -0.017(2) -0.003(2) -0.001(2)
C17 0.091(4) 0.058(3) 0.042(3) -0.010(2) -0.016(3) 0.005(3)
C18 0.056(3) 0.073(3) 0.034(3) -0.007(2) -0.008(2) -0.002(3)
C19 0.066(3) 0.043(3) 0.033(2) -0.005(2) -0.006(2) -0.009(2)
C20 0.088(4) 0.036(3) 0.038(3) -0.007(2) -0.014(3) 0.018(2)
C21 0.054(3) 0.083(4) 0.043(3) -0.013(3) -0.001(2) 0.013(3)
C22 0.053(3) 0.068(3) 0.039(3) -0.011(2) -0.001(2) -0.017(2)
C23 0.056(3) 0.035(2) 0.038(2) -0.0041(19) -0.005(2) 0.000(2)
C24 0.040(3) 0.041(2) 0.032(2) -0.0069(18) -0.0022(19) -0.0035(18)
C25 0.040(2) 0.035(2) 0.031(2) -0.0066(18) 0.0001(18) -0.0035(18)
C26 0.067(3) 0.038(3) 0.039(2) -0.0123(19) 0.000(2) -0.006(2)
C27 0.062(3) 0.049(3) 0.053(3) -0.025(2) -0.003(2) -0.003(2)
C28 0.065(3) 0.064(3) 0.043(3) -0.027(2) -0.001(2) -0.004(2)
C29 0.066(3) 0.062(3) 0.030(2) -0.010(2) 0.004(2) -0.006(2)
C30 0.046(3) 0.038(2) 0.041(2) -0.0101(19) 0.002(2) -0.0066(19)

loop_
_atom_type_symbol
_atom_type_description
_atom_type_scat_dispersion_real
_atom_type_scat_dispersion_imag
_atom_type_scat_source
C C 0.0033 0.0016 'International Tables Vol C Tables 4.2.6.8 and 6.1.1.4'
H H 0.0000 0.0000 'International Tables Vol C Tables 4.2.6.8 and 6.1.1.4'
O O 0.0106 0.0060 'International Tables Vol C Tables 4.2.6.8 and 6.1.1.4'
Mn Mn 0.3368 0.7283 'International Tables Vol C Tables 4.2.6.8 and 6.1.1.4'

loop_
_geom_angle_atom_site_label_1
_geom_angle_atom_site_label_2
_geom_angle_atom_site_label_3
_geom_angle
C3 Mn1 C2 96.43(19)
C3 Mn1 C1 94.38(18)
C2 Mn1 C1 87.33(18)
C3 Mn1 C6 151.03(17)
C2 Mn1 C6 104.59(18)
C1 Mn1 C6 106.16(17)
C3 Mn1 C7 123.72(17)
C2 Mn1 C7 139.85(18)
C1 Mn1 C7 89.44(16)
C6 Mn1 C7 38.86(13)
C3 Mn1 C5 122.93(18)
C2 Mn1 C5 90.53(17)
C1 Mn1 C5 142.61(18)
C6 Mn1 C5 38.85(14)
C7 Mn1 C5 68.83(15)
C3 Mn1 C8 87.92(16)
C2 Mn1 C8 168.82(16)
C1 Mn1 C8 102.65(16)
C6 Mn1 C8 68.04(15)
C7 Mn1 C8 37.09(13)
C5 Mn1 C8 78.48(14)
C3 Mn1 C4 87.57(17)
C2 Mn1 C4 105.81(17)
C1 Mn1 C4 166.44(15)
C6 Mn1 C4 67.80(15)
C7 Mn1 C4 78.39(14)
C5 Mn1 C4 36.81(14)
C8 Mn1 C4 63.97(14)
C17 Mn2 C16 87.9(2)
C17 Mn2 C18 95.0(2)
C16 Mn2 C18 93.63(19)
C17 Mn2 C21 104.8(2)
C16 Mn2 C21 105.79(19)
C18 Mn2 C21 152.54(18)
C17 Mn2 C22 140.5(2)
C16 Mn2 C22 89.51(18)
C18 Mn2 C22 124.52(19)
C21 Mn2 C22 38.92(15)
C17 Mn2 C20 89.80(18)
C16 Mn2 C20 141.6(2)
C18 Mn2 C20 124.7(2)
C21 Mn2 C20 38.53(15)
C22 Mn2 C20 68.77(17)
C17 Mn2 C23 168.04(17)
C16 Mn2 C23 103.17(17)
C18 Mn2 C23 88.90(18)
C21 Mn2 C23 68.14(17)
C22 Mn2 C23 37.15(14)
C20 Mn2 C23 78.73(16)
C17 Mn2 C19 104.91(18)
C16 Mn2 C19 166.55(17)
C18 Mn2 C19 89.36(17)
C21 Mn2 C19 67.44(16)
C22 Mn2 C19 78.04(16)
C20 Mn2 C19 37.04(15)
C23 Mn2 C19 63.74(15)
C15 O4 H4A 109(4)
C30 O8 H8A 110(5)
O1 C1 Mn1 179.4(4)
O2 C2 Mn1 178.0(4)
O3 C3 Mn1 176.6(4)
C5 C4 C9 120.2(4)
C5 C4 Mn1 67.8(2)
C9 C4 Mn1 94.1(2)
C5 C4 H4 119.2
C9 C4 H4 119.2
Mn1 C4 H4 119.2
C4 C5 C6 120.6(4)
C4 C5 Mn1 75.4(2)
C6 C5 Mn1 70.1(2)
C4 C5 H5 119.4
C6 C5 H5 119.4
Mn1 C5 H5 119.4
C7 C6 C5 116.7(4)
C7 C6 Mn1 70.7(2)
C5 C6 Mn1 71.1(2)
C7 C6 H6 121.4
C5 C6 H6 121.4
Mn1 C6 H6 121.4
C8 C7 C6 120.6(4)
C8 C7 Mn1 75.1(2)
C6 C7 Mn1 70.5(2)
C8 C7 H7 119.7
C6 C7 H7 119.7
Mn1 C7 H7 126.6
C7 C8 C9 120.0(3)
C7 C8 Mn1 67.8(2)
C9 C8 Mn1 94.6(2)
C7 C8 H8 120.0
C9 C8 H8 120.0
Mn1 C8 H8 107.3
C4 C9 C8 102.2(3)
C4 C9 C10 118.0(3)
C8 C9 C10 113.0(3)
C4 C9 H9 107.7
C8 C9 H9 107.7
C10 C9 H9 107.7
C15 C10 C9 113.2(3)
C15 C10 C11 109.7(3)
C9 C10 C11 109.8(3)
C15 C10 H10 108.0
C9 C10 H10 108.0
C11 C10 H10 108.0
C12 C11 C10 113.8(3)
C12 C11 H11A 108.8
C10 C11 H11A 108.8
C12 C11 H11B 108.8
C10 C11 H11B 108.8
H11A C11 H11B 107.7
C11 C12 C13 109.4(3)
C11 C12 H12A 109.8
C13 C12 H12A 109.8
C11 C12 H12B 109.8
C13 C12 H12B 109.8
H12A C12 H12B 108.2
C14 C13 C12 110.6(4)
C14 C13 H13A 109.5
C12 C13 H13A 109.5
C14 C13 H13B 109.5
C12 C13 H13B 109.5
H13A C13 H13B 108.1
C13 C14 C15 113.2(3)
C13 C14 H14A 108.9
C15 C14 H14A 108.9
C13 C14 H14B 108.9
C15 C14 H14B 108.9
H14A C14 H14B 107.8
O4 C15 C14 109.5(3)
O4 C15 C10 110.8(3)
C14 C15 C10 112.1(3)
O4 C15 H15 108.1
C14 C15 H15 108.1
C10 C15 H15 108.1
O5 C16 Mn2 178.9(4)
O6 C17 Mn2 178.7(5)
O7 C18 Mn2 177.0(4)
C20 C19 C24 120.4(4)
C20 C19 Mn2 67.5(2)
C24 C19 Mn2 94.7(2)
C20 C19 H19 119.1
C24 C19 H19 119.1
Mn2 C19 H19 119.1
C19 C20 C21 119.6(4)
C19 C20 Mn2 75.4(2)
C21 C20 Mn2 69.5(2)
C19 C20 H20 120.2
C21 C20 H20 120.2
Mn2 C20 H20 126.7
C20 C21 C22 118.0(4)
C20 C21 Mn2 72.0(3)
C22 C21 Mn2 71.4(2)
C20 C21 H21 121.0
C22 C21 H21 121.0
Mn2 C21 H21 127.6
C23 C22 C21 119.5(4)
C23 C22 Mn2 74.0(2)
C21 C22 Mn2 69.6(2)
C23 C22 H22 119.9
C21 C22 H22 119.9
Mn2 C22 H22 119.9
C22 C23 C24 119.6(4)
C22 C23 Mn2 68.9(2)
C24 C23 Mn2 96.1(2)
C22 C23 H23 119.1
C24 C23 H23 119.1
Mn2 C23 H23 119.1
C19 C24 C23 100.9(3)
C19 C24 C25 118.5(3)
C23 C24 C25 113.8(3)
C19 C24 H24 107.7
C23 C24 H24 107.7
C25 C24 H24 107.7
C30 C25 C24 113.5(3)
C30 C25 C26 110.1(3)
C24 C25 C26 108.5(3)
C30 C25 H25 108.2
C24 C25 H25 108.2
C26 C25 H25 108.2
C27 C26 C25 113.4(3)
C27 C26 H26A 108.9
C25 C26 H26A 108.9
C27 C26 H26B 108.9
C25 C26 H26B 108.9
H26A C26 H26B 107.7
C28 C27 C26 111.0(3)
C28 C27 H27A 109.4
C26 C27 H27A 109.4
C28 C27 H27B 109.4
C26 C27 H27B 109.4
H27A C27 H27B 108.0
C27 C28 C29 109.6(3)
C27 C28 H28A 109.7
C29 C28 H28A 109.7
C27 C28 H28B 109.7
C29 C28 H28B 109.7
H28A C28 H28B 108.2
C30 C29 C28 111.9(3)
C30 C29 H29A 109.2
C28 C29 H29A 109.2
C30 C29 H29B 109.2
C28 C29 H29B 109.2
H29A C29 H29B 107.9
O8 C30 C29 109.2(3)
O8 C30 C25 109.2(3)
C29 C30 C25 113.6(3)
O8 C30 H30 108.2
C29 C30 H30 108.2
C25 C30 H30 108.2

loop_
_geom_bond_atom_site_label_1
_geom_bond_atom_site_label_2
_geom_bond_distance
Mn1 C3 1.787(5)
Mn1 C2 1.792(4)
Mn1 C1 1.806(4)
Mn1 C6 2.114(4)
Mn1 C7 2.116(4)
Mn1 C5 2.126(4)
Mn1 C8 2.208(4)
Mn1 C4 2.223(4)
Mn2 C17 1.785(5)
Mn2 C16 1.788(4)
Mn2 C18 1.792(5)
Mn2 C21 2.100(4)
Mn2 C22 2.123(4)
Mn2 C20 2.131(4)
Mn2 C23 2.187(4)
Mn2 C19 2.232(4)
O1 C1 1.136(4)
O2 C2 1.154(4)
O3 C3 1.149(4)
O4 C15 1.433(4)
O4 H4A 0.829(19)
O5 C16 1.154(4)
O6 C17 1.154(5)
O7 C18 1.150(5)
O8 C30 1.442(4)
O8 H8A 0.821(19)
C4 C5 1.376(5)
C4 C9 1.507(5)
C4 H4 0.9800
C5 C6 1.410(5)
C5 H5 0.9800
C6 C7 1.407(5)
C6 H6 0.9800
C7 C8 1.378(5)
C7 H7 0.9300
C8 C9 1.509(5)
C8 H8 0.9300
C9 C10 1.539(5)
C9 H9 0.9800
C10 C15 1.529(5)
C10 C11 1.542(4)
C10 H10 0.9800
C11 C12 1.511(5)
C11 H11A 0.9700
C11 H11B 0.9700
C12 C13 1.523(6)
C12 H12A 0.9700
C12 H12B 0.9700
C13 C14 1.499(5)
C13 H13A 0.9700
C13 H13B 0.9700
C14 C15 1.515(5)
C14 H14A 0.9700
C14 H14B 0.9700
C15 H15 0.9800
C19 C20 1.389(6)
C19 C24 1.505(5)
C19 H19 0.9800
C20 C21 1.396(6)
C20 H20 0.9300
C21 C22 1.407(5)
C21 H21 0.9300
C22 C23 1.374(5)
C22 H22 0.9800
C23 C24 1.521(5)
C23 H23 0.9800
C24 C25 1.541(5)
C24 H24 0.9800
C25 C30 1.519(5)
C25 C26 1.542(4)
C25 H25 0.9800
C26 C27 1.516(5)
C26 H26A 0.9700
C26 H26B 0.9700
C27 C28 1.508(5)
C27 H27A 0.9700
C27 H27B 0.9700
C28 C29 1.521(5)
C28 H28A 0.9700
C28 H28B 0.9700
C29 C30 1.509(5)
C29 H29A 0.9700
C29 H29B 0.9700
C30 H30 0.9800

loop_
_geom_hbond_atom_site_label_D
_geom_hbond_atom_site_label_H
_geom_hbond_atom_site_label_A
_geom_hbond_distance_DH
_geom_hbond_distance_HA
_geom_hbond_distance_DA
_geom_hbond_angle_DHA
_geom_hbond_site_symmetry_A
O4 H4A O8 0.829(19) 2.07(2) 2.875(5) 163(5) 2_676
O8 H8A O8 0.821(19) 2.07(3) 2.806(6) 149(5) 2_775

loop_
_geom_torsion_atom_site_label_1
_geom_torsion_atom_site_label_2
_geom_torsion_atom_site_label_3
_geom_torsion_atom_site_label_4
_geom_torsion
C3 Mn1 C1 O1 79(42)
C2 Mn1 C1 O1 -17(42)
C6 Mn1 C1 O1 -121(42)
C7 Mn1 C1 O1 -157(42)
C5 Mn1 C1 O1 -104(42)
C8 Mn1 C1 O1 168(100)
C4 Mn1 C1 O1 177(100)
C3 Mn1 C2 O2 -92(12)
C1 Mn1 C2 O2 2(12)
C6 Mn1 C2 O2 108(12)
C7 Mn1 C2 O2 88(12)
C5 Mn1 C2 O2 145(12)
C8 Mn1 C2 O2 156(11)
C4 Mn1 C2 O2 179(100)
C2 Mn1 C3 O3 162(7)
C1 Mn1 C3 O3 74(7)
C6 Mn1 C3 O3 -62(7)
C7 Mn1 C3 O3 -18(7)
C5 Mn1 C3 O3 -103(7)
C8 Mn1 C3 O3 -28(7)
C4 Mn1 C3 O3 -92(7)
C3 Mn1 C4 C5 -164.8(3)
C2 Mn1 C4 C5 -68.8(3)
C1 Mn1 C4 C5 96.6(7)
C6 Mn1 C4 C5 30.9(2)
C7 Mn1 C4 C5 70.1(3)
C8 Mn1 C4 C5 106.4(3)
C3 Mn1 C4 C9 74.2(3)
C2 Mn1 C4 C9 170.2(2)
C1 Mn1 C4 C9 -24.4(8)
C6 Mn1 C4 C9 -90.1(2)
C7 Mn1 C4 C9 -50.9(2)
C5 Mn1 C4 C9 -121.0(4)
C8 Mn1 C4 C9 -14.6(2)
C9 C4 C5 C6 25.7(6)
Mn1 C4 C5 C6 -55.8(3)
C9 C4 C5 Mn1 81.4(3)
C3 Mn1 C5 C4 18.2(3)
C2 Mn1 C5 C4 116.2(3)
C1 Mn1 C5 C4 -157.4(3)
C6 Mn1 C5 C4 -130.8(4)
C7 Mn1 C5 C4 -99.1(3)
C8 Mn1 C5 C4 -61.6(2)
C3 Mn1 C5 C6 149.0(3)
C2 Mn1 C5 C6 -113.0(3)
C1 Mn1 C5 C6 -26.6(4)
C7 Mn1 C5 C6 31.7(2)
C8 Mn1 C5 C6 69.2(2)
C4 Mn1 C5 C6 130.8(4)
C4 C5 C6 C7 2.7(6)
Mn1 C5 C6 C7 -55.7(3)
C4 C5 C6 Mn1 58.3(3)
C3 Mn1 C6 C7 65.5(4)
C2 Mn1 C6 C7 -159.4(2)
C1 Mn1 C6 C7 -67.9(3)
C5 Mn1 C6 C7 128.5(3)
C8 Mn1 C6 C7 29.5(2)
C4 Mn1 C6 C7 99.2(2)
C3 Mn1 C6 C5 -63.1(5)
C2 Mn1 C6 C5 72.1(3)
C1 Mn1 C6 C5 163.5(2)
C7 Mn1 C6 C5 -128.5(3)
C8 Mn1 C6 C5 -99.1(3)
C4 Mn1 C6 C5 -29.3(2)
C5 C6 C7 C8 -2.3(5)
Mn1 C6 C7 C8 -58.2(3)
C5 C6 C7 Mn1 55.9(3)
C3 Mn1 C7 C8 -17.2(3)
C2 Mn1 C7 C8 162.7(3)
C1 Mn1 C7 C8 -112.1(2)
C6 Mn1 C7 C8 130.8(3)
C5 Mn1 C7 C8 99.1(3)
C4 Mn1 C7 C8 61.9(2)
C3 Mn1 C7 C6 -148.0(3)
C2 Mn1 C7 C6 31.9(4)
C1 Mn1 C7 C6 117.1(2)
C5 Mn1 C7 C6 -31.7(2)
C8 Mn1 C7 C6 -130.8(3)
C4 Mn1 C7 C6 -68.9(2)
C6 C7 C8 C9 -26.3(5)
Mn1 C7 C8 C9 -82.3(3)
C6 C7 C8 Mn1 56.0(3)
C3 Mn1 C8 C7 165.7(3)
C2 Mn1 C8 C7 -81.1(10)
C1 Mn1 C8 C7 71.7(3)
C6 Mn1 C8 C7 -30.8(2)
C5 Mn1 C8 C7 -70.0(2)
C4 Mn1 C8 C7 -105.9(3)
C3 Mn1 C8 C9 -73.7(3)
C2 Mn1 C8 C9 39.5(10)
C1 Mn1 C8 C9 -167.7(2)
C6 Mn1 C8 C9 89.8(2)
C7 Mn1 C8 C9 120.6(3)
C5 Mn1 C8 C9 50.6(2)
C4 Mn1 C8 C9 14.6(2)
C5 C4 C9 C8 -46.7(4)
Mn1 C4 C9 C8 19.9(3)
C5 C4 C9 C10 77.8(5)
Mn1 C4 C9 C10 144.4(3)
C7 C8 C9 C4 47.0(4)
Mn1 C8 C9 C4 -20.0(3)
C7 C8 C9 C10 -80.8(4)
Mn1 C8 C9 C10 -147.8(3)
C4 C9 C10 C15 57.6(5)
C8 C9 C10 C15 176.6(3)
C4 C9 C10 C11 -179.5(3)
C8 C9 C10 C11 -60.5(4)
C15 C10 C11 C12 -53.4(5)
C9 C10 C11 C12 -178.4(4)
C10 C11 C12 C13 56.7(5)
C11 C12 C13 C14 -56.8(5)
C12 C13 C14 C15 56.8(5)
C13 C14 C15 O4 -177.6(3)
C13 C14 C15 C10 -54.2(5)
C9 C10 C15 O4 -64.0(4)
C11 C10 C15 O4 173.0(3)
C9 C10 C15 C14 173.4(3)
C11 C10 C15 C14 50.4(4)
C17 Mn2 C16 O5 -82(20)
C18 Mn2 C16 O5 12(20)
C21 Mn2 C16 O5 173(100)
C22 Mn2 C16 O5 137(20)
C20 Mn2 C16 O5 -169(20)
C23 Mn2 C16 O5 102(20)
C19 Mn2 C16 O5 115(20)
C16 Mn2 C17 O6 1(21)
C18 Mn2 C17 O6 -92(21)
C21 Mn2 C17 O6 107(21)
C22 Mn2 C17 O6 88(21)
C20 Mn2 C17 O6 143(21)
C23 Mn2 C17 O6 159(21)
C19 Mn2 C17 O6 177(100)
C17 Mn2 C18 O7 152(8)
C16 Mn2 C18 O7 64(8)
C21 Mn2 C18 O7 -71(8)
C22 Mn2 C18 O7 -28(8)
C20 Mn2 C18 O7 -115(8)
C23 Mn2 C18 O7 -39(8)
C19 Mn2 C18 O7 -103(8)
C17 Mn2 C19 C20 -69.0(3)
C16 Mn2 C19 C20 93.1(8)
C18 Mn2 C19 C20 -163.9(3)
C21 Mn2 C19 C20 31.1(3)
C22 Mn2 C19 C20 70.5(3)
C23 Mn2 C19 C20 107.0(3)
C17 Mn2 C19 C24 170.0(3)
C16 Mn2 C19 C24 -27.9(9)
C18 Mn2 C19 C24 75.1(3)
C21 Mn2 C19 C24 -89.8(3)
C22 Mn2 C19 C24 -50.5(2)
C20 Mn2 C19 C24 -121.0(4)
C23 Mn2 C19 C24 -14.0(2)
C24 C19 C20 C21 26.3(6)
Mn2 C19 C20 C21 -55.7(3)
C24 C19 C20 Mn2 82.0(3)
C17 Mn2 C20 C19 115.6(3)
C16 Mn2 C20 C19 -158.0(3)
C18 Mn2 C20 C19 19.7(3)
C21 Mn2 C20 C19 -129.9(4)
C22 Mn2 C20 C19 -98.4(3)
C23 Mn2 C20 C19 -61.0(3)
C17 Mn2 C20 C21 -114.5(3)
C16 Mn2 C20 C21 -28.1(4)
C18 Mn2 C20 C21 149.6(3)
C22 Mn2 C20 C21 31.6(3)
C23 Mn2 C20 C21 68.9(3)
C19 Mn2 C20 C21 129.9(4)
C19 C20 C21 C22 2.1(6)
Mn2 C20 C21 C22 -56.5(3)
C19 C20 C21 Mn2 58.6(4)
C17 Mn2 C21 C20 70.3(3)
C16 Mn2 C21 C20 162.3(3)
C18 Mn2 C21 C20 -64.3(5)
C22 Mn2 C21 C20 -129.1(4)
C23 Mn2 C21 C20 -99.6(3)
C19 Mn2 C21 C20 -30.0(2)
C17 Mn2 C21 C22 -160.7(3)
C16 Mn2 C21 C22 -68.6(3)
C18 Mn2 C21 C22 64.7(5)
C20 Mn2 C21 C22 129.1(4)
C23 Mn2 C21 C22 29.5(2)
C19 Mn2 C21 C22 99.1(3)
C20 C21 C22 C23 0.0(6)
Mn2 C21 C22 C23 -56.7(4)
C20 C21 C22 Mn2 56.7(3)
C17 Mn2 C22 C23 161.0(3)
C16 Mn2 C22 C23 -112.9(3)
C18 Mn2 C22 C23 -18.8(3)
C21 Mn2 C22 C23 130.8(4)
C20 Mn2 C22 C23 99.5(3)
C19 Mn2 C22 C23 62.0(2)
C17 Mn2 C22 C21 30.2(4)
C16 Mn2 C22 C21 116.3(3)
C18 Mn2 C22 C21 -149.6(3)
C20 Mn2 C22 C21 -31.3(3)
C23 Mn2 C22 C21 -130.8(4)
C19 Mn2 C22 C21 -68.8(3)
C21 C22 C23 C24 -30.2(6)
Mn2 C22 C23 C24 -84.9(3)
C21 C22 C23 Mn2 54.7(3)
C17 Mn2 C23 C22 -86.4(10)
C16 Mn2 C23 C22 71.1(3)
C18 Mn2 C23 C22 164.6(3)
C21 Mn2 C23 C22 -30.8(2)
C20 Mn2 C23 C22 -69.6(3)
C19 Mn2 C23 C22 -105.6(3)
C17 Mn2 C23 C24 33.1(10)
C16 Mn2 C23 C24 -169.4(2)
C18 Mn2 C23 C24 -75.9(3)
C21 Mn2 C23 C24 88.6(3)
C22 Mn2 C23 C24 119.5(4)
C20 Mn2 C23 C24 49.9(3)
C19 Mn2 C23 C24 13.9(2)
C20 C19 C24 C23 -48.1(4)
Mn2 C19 C24 C23 18.5(3)
C20 C19 C24 C25 76.8(5)
Mn2 C19 C24 C25 143.5(3)
C22 C23 C24 C19 50.1(5)
Mn2 C23 C24 C19 -19.0(3)
C22 C23 C24 C25 -77.9(5)
Mn2 C23 C24 C25 -147.0(3)
C19 C24 C25 C30 63.7(5)
C23 C24 C25 C30 -177.9(3)
C19 C24 C25 C26 -173.6(3)
C23 C24 C25 C26 -55.2(4)
C30 C25 C26 C27 -50.3(4)
C24 C25 C26 C27 -175.0(3)
C25 C26 C27 C28 55.7(5)
C26 C27 C28 C29 -57.8(5)
C27 C28 C29 C30 57.4(5)
C28 C29 C30 O8 -176.7(3)
C28 C29 C30 C25 -54.5(5)
C24 C25 C30 O8 -66.4(4)
C26 C25 C30 O8 171.8(3)
C24 C25 C30 C29 171.3(3)
C26 C25 C30 C29 49.5(5)
